data_8105255
loop_
_publ_author_name
'Li, Zhuang-Yu'
'Liu, E.'
'Liu, Xiao-Jing'
'Jian, Fang-Fang'

_publ_section_title
;
 Crystal structure of diisopropyl
 2,5-dihydroxycyclohexa-1,4-diene-1,4-dicarboxylate, C14H20O6
;
_journal_issue 3
_journal_name_full 'Zeitschrift f\"ur Kristallographie - New Crystal Structures'
_journal_page_first 679
_journal_page_last 680
_journal_paper_doi 10.1515/ncrs-2019-0895
_journal_volume 235
_journal_year 2020
_chemical_formula_moiety 'C7 H10 O3'
_chemical_formula_sum 'C7 H10 O3'
_chemical_formula_weight 142.16
_space_group_crystal_system triclinic
_space_group_IT_number 2
_space_group_name_Hall '-P 1'
_space_group_name_H-M_alt 'P -1'
_symmetry_Int_Tables_number 2
_atom_sites_solution_primary direct
_cell_angle_alpha 107.08(3)
_cell_angle_beta 106.43(3)
_cell_angle_gamma 107.37(3)
_cell_formula_units_Z 2
_cell_length_a 6.4270(13)
_cell_length_b 8.3458(17)
_cell_length_c 8.4120(17)
_cell_measurement_reflns_used 25
_cell_measurement_temperature 294
_cell_measurement_theta_max 16
_cell_measurement_theta_min 4.6
_cell_volume 376.2(2)
_computing_molecular_graphics 'Olex2 (Dolomanov et al., 2009)'
_computing_publication_material 'Olex2 (Dolomanov et al., 2009)'
_computing_structure_refinement 'XH (Sheldrick, 2008)'
_computing_structure_solution 'SIR2004 (Burla et al., 2007)'
_diffrn_ambient_temperature 294.0
_diffrn_measured_fraction_theta_full 0.9849
_diffrn_measured_fraction_theta_max 0.9849
_diffrn_measurement_device_type 'Enraf-Nonius CAD-4 diffractometer'
_diffrn_measurement_method '\w scans'
_diffrn_radiation_monochromator graphite
_diffrn_radiation_type 'Mo K\a'
_diffrn_radiation_wavelength 0.71073
_diffrn_reflns_av_R_equivalents 0.0282
_diffrn_reflns_av_unetI/netI 0.0187
_diffrn_reflns_limit_h_max 7
_diffrn_reflns_limit_h_min 0
_diffrn_reflns_limit_k_max 10
_diffrn_reflns_limit_k_min -10
_diffrn_reflns_limit_l_max 10
_diffrn_reflns_limit_l_min -10
_diffrn_reflns_number 1764
_diffrn_reflns_theta_full 24.9958
_diffrn_reflns_theta_max 25.00
_diffrn_reflns_theta_min 2.77
_exptl_absorpt_coefficient_mu 0.098
_exptl_absorpt_correction_T_max 0.9312
_exptl_absorpt_correction_T_min 0.9045
_exptl_absorpt_correction_type analytical
_exptl_absorpt_process_details SADABS
_exptl_crystal_colour 'clear light white'
_exptl_crystal_colour_lustre clear
_exptl_crystal_colour_modifier light
_exptl_crystal_colour_primary white
_exptl_crystal_density_diffrn 1.2549
_exptl_crystal_description block
_exptl_crystal_F_000 152.1023
_exptl_crystal_size_max 0.32
_exptl_crystal_size_mid 0.22
_exptl_crystal_size_min 0.18
_refine_diff_density_max 0.2586
_refine_diff_density_min -0.2257
_refine_diff_density_rms 0.0574
_refine_ls_d_res_high 0.8410
_refine_ls_d_res_low 7.3481
_refine_ls_extinction_expression Fc^*^=kFc[1+0.001xFc^2^\l^3^/sin(2\q)]^-1/4^
_refine_ls_goodness_of_fit_ref 1.1001
_refine_ls_hydrogen_treatment mixed
_refine_ls_matrix_type full
_refine_ls_number_constraints 6
_refine_ls_number_parameters 115
_refine_ls_number_reflns 1305
_refine_ls_number_restraints 18
_refine_ls_restrained_S_all 1.0919
_refine_ls_R_factor_all 0.0640
_refine_ls_R_factor_gt 0.0521
_refine_ls_shift/su_max 0.0008
_refine_ls_shift/su_mean 0.0001
_refine_ls_structure_factor_coef Fsqd
_refine_ls_weighting_details 'w=1/[\s^2^(Fo^2^)+(0.1099P)^2^+0.0055P] where P=(Fo^2^+2Fc^2^)/3'
_refine_ls_weighting_scheme calc
_refine_ls_wR_factor_gt 0.1401
_refine_ls_wR_factor_ref 0.1541
_reflns_Friedel_coverage 0.0
_reflns_limit_h_max 7
_reflns_limit_h_min -7
_reflns_limit_k_max 9
_reflns_limit_k_min -9
_reflns_limit_l_max 10
_reflns_limit_l_min 0
_reflns_number_gt 1039
_reflns_number_total 1305
_reflns_threshold_expression I>=2u(I)
_cod_data_source_file suppl_ncrs-2019-0895_suppl.cif
_cod_data_source_block QJ0621
_cod_database_code 8105255
_olex2_refinement_description
;
1. Fixed Uiso
 At 1.2 times of:
  All C(H) groups
 At 1.5 times of:
  All C(H,H,H) groups
2. Uiso/Uaniso restraints and constraints
C3 \\sim O1 \\sim C1 \\sim C2: within 2A with sigma of 0.01 and sigma for
terminal atoms of 0.02
3.a Ternary CH refined with riding coordinates:
 C3(H3a)
3.b Me refined with riding coordinates:
 C2(H2a,H2b,H2c)
;
_olex2_submission_special_instructions 'No special instructions were received'

loop_
_space_group_symop_id
_space_group_symop_operation_xyz
1 x,y,z
2 -x,-y,-z

loop_
_atom_site_label
_atom_site_type_symbol
_atom_site_fract_x
_atom_site_fract_y
_atom_site_fract_z
_atom_site_U_iso_or_equiv
_atom_site_adp_type
_atom_site_occupancy
_atom_site_refinement_flags_posn
_atom_site_refinement_flags_adp
O1 O 0.1202(2) 0.47484(13) 0.75546(15) 0.0549(4) Uani 1.000000 . U
O2 O 0.3775(2) 0.48955(15) 0.62176(19) 0.0711(5) Uani 1.000000 . .
O3 O 0.3800(2) 0.17846(17) 0.43275(19) 0.0632(5) Uani 1.000000 . .
C1 C 0.4379(5) 0.7394(3) 1.0179(4) 0.0907(8) Uani 1.000000 . U
C2 C 0.0258(4) 0.7218(3) 0.8817(3) 0.0745(6) Uani 1.000000 . U
H2a H 0.0817(4) 0.8531(3) 0.9422(3) 0.1118(9) Uiso 1.000000 R .
H2b H -0.1073(4) 0.6760(3) 0.7678(3) 0.1118(9) Uiso 1.000000 R .
H2c H -0.0230(4) 0.6652(3) 0.9569(3) 0.1118(9) Uiso 1.000000 R .
C3 C 0.2230(3) 0.6768(2) 0.8475(2) 0.0581(5) Uani 1.000000 . U
H3a H 0.2695(3) 0.7307(2) 0.7672(2) 0.0697(6) Uiso 1.000000 R .
C4 C 0.2133(3) 0.3986(2) 0.6485(2) 0.0487(4) Uani 1.000000 . .
C5 C 0.1035(2) 0.1968(2) 0.5705(2) 0.0445(4) Uani 1.000000 . .
C6 C 0.1951(3) 0.1012(2) 0.4713(2) 0.0461(4) Uani 1.000000 . .
C7 C -0.1006(3) 0.1013(2) 0.6074(3) 0.0536(5) Uani 1.000000 . .
H7a H -0.053(4) 0.144(3) 0.740(3) 0.094(7) Uiso 1.000000 . .
H7b H -0.230(5) 0.138(4) 0.565(4) 0.111(8) Uiso 1.000000 . .
H3 H 0.427(5) 0.306(4) 0.486(4) 0.120(9) Uiso 1.000000 . .
H1a H 0.500(4) 0.878(3) 1.089(3) 0.088(6) Uiso 1.000000 . .
H1b H 0.570(6) 0.702(4) 0.980(4) 0.139(10) Uiso 1.000000 . .
H1c H 0.384(5) 0.684(5) 1.090(4) 0.128(12) Uiso 1.000000 . .

loop_
_atom_site_aniso_label
_atom_site_aniso_U_11
_atom_site_aniso_U_22
_atom_site_aniso_U_33
_atom_site_aniso_U_12
_atom_site_aniso_U_13
_atom_site_aniso_U_23
O1 0.0576(7) 0.0407(7) 0.0701(7) 0.0173(5) 0.0356(6) 0.0215(5)
O2 0.0745(9) 0.0462(7) 0.1022(10) 0.0158(6) 0.0595(8) 0.0298(7)
O3 0.0574(8) 0.0497(7) 0.1006(10) 0.0200(6) 0.0548(7) 0.0350(7)
C1 0.0734(15) 0.0600(13) 0.1026(17) 0.0227(11) 0.0130(13) 0.0138(12)
C2 0.0782(13) 0.0640(11) 0.0863(13) 0.0396(10) 0.0353(10) 0.0254(9)
C3 0.0648(11) 0.0405(9) 0.0711(10) 0.0211(7) 0.0319(8) 0.0226(7)
C4 0.0448(9) 0.0452(9) 0.0609(9) 0.0158(7) 0.0273(7) 0.0255(7)
C5 0.0392(8) 0.0430(9) 0.0535(8) 0.0150(7) 0.0226(7) 0.0216(7)
C6 0.0375(7) 0.0466(9) 0.0598(9) 0.0144(6) 0.0259(6) 0.0263(7)
C7 0.0480(9) 0.0457(10) 0.0727(12) 0.0163(7) 0.0361(8) 0.0238(8)

loop_
_atom_type_symbol
_atom_type_scat_dispersion_real
_atom_type_scat_dispersion_imag
_atom_type_scat_Cromer_Mann_a1
_atom_type_scat_Cromer_Mann_a2
_atom_type_scat_Cromer_Mann_a3
_atom_type_scat_Cromer_Mann_a4
_atom_type_scat_Cromer_Mann_b1
_atom_type_scat_Cromer_Mann_b2
_atom_type_scat_Cromer_Mann_b3
_atom_type_scat_Cromer_Mann_b4
_atom_type_scat_Cromer_Mann_c
_atom_type_scat_source
_atom_type_scat_dispersion_source
H 0.00000 0.00000 0.49300 0.32291 0.14019 0.04081 10.51090 26.12570 3.14236 57.79970 0.0030380000826 'International Tables Volume C Table 6.1.1.4 (pp. 500-502)' 'Henke, Gullikson and Davis, At. Data and Nucl. Data Tables, 1993, 54, 2'
C 0.00347 0.00161 2.31000 1.02000 1.58860 0.86500 20.84390 10.20750 0.56870 51.65120 0.215599998832 'International Tables Volume C Table 6.1.1.4 (pp. 500-502)' 'Henke, Gullikson and Davis, At. Data and Nucl. Data Tables, 1993, 54, 2'
O 0.01158 0.00611 3.04850 2.28680 1.54630 0.86700 13.27710 5.70110 0.32390 32.90890 0.250800013542 'International Tables Volume C Table 6.1.1.4 (pp. 500-502)' 'Henke, Gullikson and Davis, At. Data and Nucl. Data Tables, 1993, 54, 2'

loop_
_geom_angle_atom_site_label_1
_geom_angle_atom_site_label_2
_geom_angle_atom_site_label_3
_geom_angle
_geom_angle_site_symmetry_1
_geom_angle_site_symmetry_3
C4 O1 C3 118.19(12) . .
C1 C3 O1 108.72(15) . .
C2 C3 O1 105.20(14) . .
C2 C3 C1 113.59(19) . .
O2 C4 O1 122.78(14) . .
C5 C4 O1 113.31(12) . .
C5 C4 O2 123.89(15) . .
C6 C5 C4 119.51(14) . .
C7 C5 C4 119.06(14) . .
C7 C5 C6 121.39(14) . .
C5 C6 O3 124.66(14) . .
C7 C6 O3 112.19(13) 2_556 .
C7 C6 C5 123.15(14) 2_556 .
C6 C7 C5 115.46(14) 2_556 .

loop_
_geom_bond_atom_site_label_1
_geom_bond_atom_site_label_2
_geom_bond_distance
_geom_bond_site_symmetry_2
O1 C3 1.469(2) .
O1 C4 1.3296(19) .
O2 C4 1.2236(19) .
O3 C6 1.3479(19) .
C1 C3 1.498(3) .
C2 C3 1.502(3) .
C4 C5 1.464(2) .
C5 C6 1.359(2) .
C5 C7 1.484(2) .
C6 C7 1.472(2) 2_556

loop_
_restr_U_similar_atom_site_label_1
_restr_U_similar_atom_site_label_2
_restr_U_similar_weight_param
O1 C3 0.0100
C1 C3 0.0100
C2 C3 0.0100
